data_7222757
loop_
_publ_author_name
'Feldmann, C.'
'Jansen, M.'

_publ_section_title
;
 Darstellung und Kristallstruktur von Cs3 Cl O
;
_journal_name_full
;
Zeitschrift fuer Naturforschung, Teil B. Anorganische Chemie, Organische 
Chemie (42,1987-)
;
_journal_page_first 1415
_journal_page_last 1416
_journal_volume 50
_journal_year 1995
_chemical_formula_sum 'Cl Cs3 O'
_chemical_name_systematic 'Cs3 Cl O'
_space_group_IT_number 62
_symmetry_space_group_name_Hall '-P 2ac 2n'
_symmetry_space_group_name_H-M 'P n m a'
_cell_angle_alpha 90
_cell_angle_beta 90
_cell_angle_gamma 90
_cell_formula_units_Z 4
_cell_length_a 9.443
_cell_length_b 4.452
_cell_length_c 16.32
_cell_volume 686.097
_citation_journal_id_ASTM ZNBSEN
_cod_data_source_file Feldmann_ZNBSEN_1995_1756.cif
_cod_data_source_block Cl1Cs3O1
_cod_original_cell_volume 686.0966
_cod_original_formula_sum 'Cl1 Cs3 O1'
_cod_database_code 7222757

loop_
_symmetry_equiv_pos_as_xyz
x,y,z
-x+1/2,-y,z+1/2
x+1/2,-y+1/2,-z+1/2
-x,y+1/2,-z
-x,-y,-z
x-1/2,y,-z-1/2
-x-1/2,y-1/2,z-1/2
x,-y-1/2,z

loop_
_atom_site_label
_atom_site_type_symbol
_atom_site_fract_x
_atom_site_fract_y
_atom_site_fract_z
_atom_site_occupancy
_atom_site_U_iso_or_equiv
Cl1 Cl-1 -0.5782 -0.75 0.6724 1 0.0
Cs2 Cs+1 -0.2897 -0.25 0.7098 1 0.0
Cs3 Cs+1 -0.3288 0.25 0.4981 1 0.0
O1 O-2 -0.1659 -0.25 0.5616 1 0.0
Cs1 Cs+1 0.0278 0.25 0.5996 1 0.0
